data_1538606
loop_
_publ_author_name
'Kajitani, T.'
'Kusaba, K.'
'Kikuchi, M.'
'Syono, Y.'
'Hirabayashi, M.'

_publ_section_title
;
 Crystal structures of Y Ba2 Cu3-s As O9-g (A = Ni, Zn and Co)
;
_journal_name_full 'Japanese Journal of Applied Physics, Part 2'
_journal_page_first 354
_journal_page_last 357
_journal_volume 27
_journal_year 1988
_chemical_formula_sum 'Ba2 Cu2.8 Ni0.2 O6.85 Y'
_chemical_name_systematic 'Y Ba2 Cu2.8 Ni0.2 O6.85'
_space_group_IT_number 47
_symmetry_space_group_name_Hall '-P 2 2'
_symmetry_space_group_name_H-M 'P m m m'
_cell_angle_alpha 90
_cell_angle_beta 90
_cell_angle_gamma 90
_cell_formula_units_Z 1
_cell_length_a 3.8226
_cell_length_b 3.8788
_cell_length_c 11.6307
_cell_volume 172.450
_citation_journal_id_ASTM JAPLD8
_cod_data_source_file Kajitani_JAPLD8_1988_1013.cif
_cod_data_source_block Ba2Cu2.8Ni0.2O6.85Y1
_cod_original_cell_volume 172.4496
_cod_original_formula_sum 'Ba2 Cu2.8 Ni0.2 O6.85 Y1'
_cod_database_code 1538606

loop_
_symmetry_equiv_pos_as_xyz
x,y,z
-x,-y,z
x,-y,-z
-x,y,-z
-x,-y,-z
x,y,-z
-x,y,z
x,-y,z

loop_
_atom_site_label
_atom_site_type_symbol
_atom_site_fract_x
_atom_site_fract_y
_atom_site_fract_z
_atom_site_occupancy
_atom_site_U_iso_or_equiv
Y1 Y+3 0.5 0.5 0.5 1 0.0
Ba1 Ba+2 0.5 0.5 0.1847 1 0.0
O1 O-2 0 0.5 0 0.88 0.0
Cu1 Cu+2 0 0 0 1 0.0
Ni2 Ni+2 0 0 0.3554 0.1 0.0
O3 O-2 0 0.5 0.3823 1 0.0
O4 O-2 0.5 0 0.3734 0.98 0.0
Ni1 Ni+2 0 0 0 0 0.0
Cu2 Cu+2 0 0 0.3554 0.9 0.0
O2 O-2 0 0 0.1607 1 0.0
